data_4329812
loop_
_publ_author_name
'Goutam Mukherjee'
'Puspendra Singh'
'Chandrasekhar Ganguri'
'Sagar Sharma'
'Harkesh B. Singh'
'Nidhi Goel'
'Udai P. Singh'
'Ray J. Butcher'

_publ_contact_author_address
;
Department of Chemistry
Indian Institute of Technology Bombay
Powai, Mumbai-40076
India
;
_publ_contact_author_email chhbsia@chem.iitb.ac.in
_publ_contact_author_name 'Prof. Harkesh B. Singh'
_publ_section_title
;
 Selenadiazolopyridine: A Synthon for Supramolecular Assembly and
 Complexes with Metallophilic Interactions
;
_journal_name_full 'Inorganic Chemistry'
_journal_page_first 8128
_journal_page_last 8140
_journal_paper_doi 10.1021/ic3005272
_journal_volume 51
_journal_year 2012
_chemical_formula_moiety 'C20 H14 Cu N12 O Se4, 2(ClO4), C H Cl3'
_chemical_formula_sum 'C21 H15 Cl5 Cu N12 O9 Se4'
_chemical_formula_weight 1136.08
_chemical_name_systematic
; 
 ? 
;
_space_group_IT_number 14
_symmetry_cell_setting monoclinic
_symmetry_space_group_name_Hall '-P 2ybc'
_symmetry_space_group_name_H-M 'P 1 21/c 1'
_atom_sites_solution_hydrogens geom
_atom_sites_solution_primary direct
_atom_sites_solution_secondary difmap
_audit_creation_method SHELXL-97
_cell_angle_alpha 90.00
_cell_angle_beta 114.083(4)
_cell_angle_gamma 90.00
_cell_formula_units_Z 4
_cell_length_a 17.2767(7)
_cell_length_b 11.5563(3)
_cell_length_c 18.8398(6)
_cell_measurement_reflns_used 4576
_cell_measurement_temperature 173(2)
_cell_measurement_theta_max 30.11
_cell_measurement_theta_min 3.22
_cell_volume 3434.0(2)
_computing_cell_refinement '<i>CrysAlisPRO</i> (Oxford Diffraction, 2010)'
_computing_data_collection '<i>CrysAlisPRO</i> (Oxford Diffraction, 2010)'
_computing_data_reduction '<i>CrysAlisRED</i> (Oxford Diffraction, 2010)'
_computing_molecular_graphics '<i>SHELXTL</i> (Bruker, 2000)'
_computing_publication_material '<i>SHELXTL</i> (Bruker, 2000)'
_computing_structure_refinement '<i>SHELXL97</i> (Sheldrick, 2008)'
_computing_structure_solution '<i>SHELXS97</i> (Sheldrick, 2008)'
_diffrn_ambient_temperature 173(2)
_diffrn_detector_area_resol_mean 16.1500
_diffrn_measured_fraction_theta_full 0.998
_diffrn_measured_fraction_theta_max 0.998
_diffrn_measurement_device_type 'Xcalibur, Eos, Gemini'
_diffrn_measurement_method '  \w scans'
_diffrn_radiation_monochromator graphite
_diffrn_radiation_source 'Enhance (Mo) x-ray Source'
_diffrn_radiation_type MoK\a
_diffrn_radiation_wavelength 0.71073
_diffrn_reflns_av_R_equivalents 0.0364
_diffrn_reflns_av_sigmaI/netI 0.0537
_diffrn_reflns_limit_h_max 17
_diffrn_reflns_limit_h_min -22
_diffrn_reflns_limit_k_max 15
_diffrn_reflns_limit_k_min -15
_diffrn_reflns_limit_l_max 23
_diffrn_reflns_limit_l_min -24
_diffrn_reflns_number 17766
_diffrn_reflns_theta_full 25.00
_diffrn_reflns_theta_max 27.88
_diffrn_reflns_theta_min 3.22
_exptl_absorpt_coefficient_mu 5.333
_exptl_absorpt_correction_T_max 0.4151
_exptl_absorpt_correction_T_min 0.3490
_exptl_absorpt_correction_type multi-scan
_exptl_absorpt_process_details 'CrysAlisRED; Oxford Diffraction, 2010.'
_exptl_crystal_colour blue
_exptl_crystal_density_diffrn 2.197
_exptl_crystal_description block
_exptl_crystal_F_000 2188
_exptl_crystal_size_max 0.25
_exptl_crystal_size_mid 0.25
_exptl_crystal_size_min 0.20
_refine_diff_density_max 1.263
_refine_diff_density_min -1.315
_refine_diff_density_rms 0.130
_refine_ls_extinction_method none
_refine_ls_goodness_of_fit_ref 1.078
_refine_ls_hydrogen_treatment mixed
_refine_ls_matrix_type full
_refine_ls_number_parameters 468
_refine_ls_number_reflns 8173
_refine_ls_number_restraints 43
_refine_ls_restrained_S_all 1.175
_refine_ls_R_factor_all 0.0751
_refine_ls_R_factor_gt 0.0454
_refine_ls_shift/su_max 0.003
_refine_ls_shift/su_mean 0.000
_refine_ls_structure_factor_coef Fsqd
_refine_ls_weighting_details 'calc w=1/[\s^2^(Fo^2^)+(0.0402P)^2^+6.7645P] where P=(Fo^2^+2Fc^2^)/3'
_refine_ls_weighting_scheme calc
_refine_ls_wR_factor_gt 0.0975
_refine_ls_wR_factor_ref 0.1098
_reflns_number_gt 5881
_reflns_number_total 8173
_reflns_threshold_expression >2sigma(I)
_cod_data_source_file ic3005272_si_002_09.cif
_cod_data_source_block hbs-12
_cod_original_sg_symbol_H-M 'P 21/c'
_cod_database_code 4329812

loop_
_symmetry_equiv_pos_as_xyz
'x, y, z'
'-x, y+1/2, -z+1/2'
'-x, -y, -z'
'x, -y-1/2, z-1/2'

loop_
_atom_site_label
_atom_site_type_symbol
_atom_site_fract_x
_atom_site_fract_y
_atom_site_fract_z
_atom_site_U_iso_or_equiv
_atom_site_adp_type
_atom_site_occupancy
_atom_site_symmetry_multiplicity
_atom_site_calc_flag
_atom_site_refinement_flags
_atom_site_disorder_assembly
_atom_site_disorder_group
Se1 Se 0.66503(4) -0.01770(5) -0.17574(3) 0.03589(16) Uani 1 1 d . . .
Se2 Se 0.60964(3) 0.57918(4) 0.11055(3) 0.02674(13) Uani 1 1 d . . .
Se3 Se 0.92492(4) 0.48946(5) 0.04967(3) 0.03241(15) Uani 1 1 d . . .
Se4 Se 0.78922(4) -0.01411(5) 0.31389(3) 0.03524(15) Uani 1 1 d . . .
Cu1 Cu 0.72681(4) 0.21380(5) 0.06752(3) 0.01652(13) Uani 1 1 d . . .
Cl1 Cl 0.57449(9) 0.85954(11) 0.17173(8) 0.0343(3) Uani 1 1 d D . .
Cl2 Cl 0.21021(9) 0.24960(12) 0.01795(9) 0.0385(3) Uani 1 1 d D . .
Cl3 Cl 0.98834(14) 0.64413(16) 0.23643(11) 0.0620(5) Uani 1 1 d . . .
Cl4 Cl 0.94606(13) 0.88241(15) 0.23761(12) 0.0574(5) Uani 1 1 d . . .
Cl5 Cl 0.83123(14) 0.70764(19) 0.24572(15) 0.0773(6) Uani 1 1 d . . .
O1 O 0.7017(3) 0.0282(3) 0.0637(2) 0.0335(9) Uani 1 1 d D . .
H1OB H 0.695(4) -0.017(4) 0.027(2) 0.040 Uiso 1 1 d D . .
H1OA H 0.704(4) -0.006(4) 0.1036(19) 0.040 Uiso 1 1 d D . .
O2 O 0.6541(5) 0.8520(7) 0.1714(5) 0.045(2) Uiso 0.539(9) 1 d PD A 1
O3 O 0.5204(6) 0.7653(8) 0.1390(6) 0.035(3) Uiso 0.539(9) 1 d PD A 1
O4 O 0.5897(7) 0.8326(9) 0.2548(5) 0.065(3) Uiso 0.539(9) 1 d PD A 1
O5 O 0.5375(7) 0.9640(8) 0.1736(7) 0.066(4) Uiso 0.539(9) 1 d PD A 1
O2A O 0.6262(7) 0.8722(11) 0.1229(7) 0.073(4) Uiso 0.461(9) 1 d PD A 2
O3A O 0.5163(6) 0.7799(9) 0.1207(6) 0.035(3) Uiso 0.461(9) 1 d PD A 2
O4A O 0.6320(9) 0.8372(12) 0.2395(6) 0.087(5) Uiso 0.461(9) 1 d PD A 2
O5A O 0.5364(8) 0.9687(9) 0.1487(8) 0.058(4) Uiso 0.461(9) 1 d PD A 2
O6 O 0.2078(6) 0.2162(10) 0.0968(5) 0.077(3) Uiso 0.539(9) 1 d PD A 3
O7 O 0.2234(6) 0.3577(6) 0.0247(6) 0.075(3) Uiso 0.539(9) 1 d PD A 3
O8 O 0.2864(5) 0.1817(6) 0.0365(5) 0.039(2) Uiso 0.539(9) 1 d PD A 3
O9 O 0.1447(5) 0.1907(8) -0.0297(4) 0.048(3) Uiso 0.539(9) 1 d PD A 3
O6A O 0.2090(7) 0.2874(10) 0.0792(5) 0.065(4) Uiso 0.461(9) 1 d PD A 4
O7A O 0.2195(6) 0.3543(7) -0.0278(5) 0.046(3) Uiso 0.461(9) 1 d PD A 4
O8A O 0.2614(7) 0.1838(9) 0.0011(8) 0.075(4) Uiso 0.461(9) 1 d PD A 4
O9A O 0.1230(5) 0.2248(9) -0.0363(5) 0.046(3) Uiso 0.461(9) 1 d PD A 4
N1 N 0.6805(3) 0.2503(3) -0.0496(2) 0.0197(8) Uani 1 1 d . . .
N2 N 0.6897(3) 0.0582(4) -0.0867(2) 0.0281(10) Uani 1 1 d . . .
N3 N 0.6302(3) 0.1083(4) -0.2353(2) 0.0344(11) Uani 1 1 d . . .
N4 N 0.6144(3) 0.2544(3) 0.0692(2) 0.0199(8) Uani 1 1 d . . .
N5 N 0.6550(3) 0.4489(4) 0.0933(2) 0.0248(9) Uani 1 1 d . . .
N6 N 0.5127(3) 0.5115(4) 0.1012(2) 0.0266(10) Uani 1 1 d . . .
N7 N 0.8420(2) 0.1888(3) 0.0669(2) 0.0193(8) Uani 1 1 d . . .
N8 N 0.8526(3) 0.3901(4) 0.0604(2) 0.0232(9) Uani 1 1 d . . .
N9 N 0.9983(3) 0.3822(4) 0.0500(3) 0.0364(12) Uani 1 1 d . . .
N10 N 0.7857(2) 0.2473(3) 0.1869(2) 0.0201(9) Uani 1 1 d . . .
N11 N 0.7646(3) 0.0602(4) 0.2248(2) 0.0265(10) Uani 1 1 d . . .
N12 N 0.8391(3) 0.1064(4) 0.3730(3) 0.0406(13) Uani 1 1 d . . .
C1 C 0.6695(3) 0.1675(4) -0.1057(3) 0.0207(10) Uani 1 1 d . . .
C2 C 0.6373(3) 0.1956(5) -0.1873(3) 0.0265(11) Uani 1 1 d . . .
C3 C 0.6144(4) 0.3118(5) -0.2105(3) 0.0299(12) Uani 1 1 d . . .
H3 H 0.5915 0.3334 -0.2638 0.036 Uiso 1 1 calc R . .
C4 C 0.6264(3) 0.3910(5) -0.1538(3) 0.0287(12) Uani 1 1 d . . .
H4 H 0.6125 0.4699 -0.1672 0.034 Uiso 1 1 calc R . .
C5 C 0.6596(3) 0.3568(4) -0.0751(3) 0.0243(11) Uani 1 1 d . . .
H5 H 0.6674 0.4153 -0.0374 0.029 Uiso 1 1 calc R . .
C6 C 0.5982(3) 0.3675(4) 0.0836(3) 0.0202(10) Uani 1 1 d . . .
C7 C 0.5206(3) 0.4008(4) 0.0887(3) 0.0228(11) Uani 1 1 d . . .
C8 C 0.4592(3) 0.3136(5) 0.0796(3) 0.0307(12) Uani 1 1 d . . .
H8 H 0.4076 0.3314 0.0838 0.037 Uiso 1 1 calc R . .
C9 C 0.4766(3) 0.2047(5) 0.0646(3) 0.0303(12) Uani 1 1 d . . .
H9 H 0.4363 0.1449 0.0576 0.036 Uiso 1 1 calc R . .
C10 C 0.5545(3) 0.1784(5) 0.0593(3) 0.0245(11) Uani 1 1 d . . .
H10 H 0.5638 0.1009 0.0480 0.029 Uiso 1 1 calc R . .
C11 C 0.8851(3) 0.2859(4) 0.0615(3) 0.0200(10) Uani 1 1 d . . .
C12 C 0.9653(3) 0.2806(5) 0.0562(3) 0.0266(11) Uani 1 1 d . . .
C13 C 1.0022(3) 0.1708(5) 0.0580(3) 0.0298(12) Uani 1 1 d . . .
H13 H 1.0560 0.1632 0.0559 0.036 Uiso 1 1 calc R . .
C14 C 0.9579(3) 0.0769(5) 0.0630(3) 0.0294(12) Uani 1 1 d . . .
H14 H 0.9805 0.0018 0.0636 0.035 Uiso 1 1 calc R . .
C15 C 0.8784(3) 0.0887(4) 0.0671(3) 0.0236(11) Uani 1 1 d . . .
H15 H 0.8495 0.0202 0.0703 0.028 Uiso 1 1 calc R . .
C16 C 0.7934(3) 0.1669(4) 0.2431(3) 0.0213(10) Uani 1 1 d . . .
C17 C 0.8342(3) 0.1936(5) 0.3251(3) 0.0296(12) Uani 1 1 d . . .
C18 C 0.8634(4) 0.3076(6) 0.3474(3) 0.0436(16) Uani 1 1 d . . .
H18 H 0.8881 0.3294 0.4006 0.052 Uiso 1 1 calc R . .
C19 C 0.8553(4) 0.3847(5) 0.2909(3) 0.0365(14) Uani 1 1 d . . .
H19 H 0.8757 0.4615 0.3043 0.044 Uiso 1 1 calc R . .
C20 C 0.8163(3) 0.3512(5) 0.2116(3) 0.0263(11) Uani 1 1 d . . .
H20 H 0.8120 0.4078 0.1735 0.032 Uiso 1 1 calc R . .
C21 C 0.9044(5) 0.7440(6) 0.2067(4) 0.0481(17) Uani 1 1 d . . .
H21 H 0.8752 0.7433 0.1486 0.058 Uiso 1 1 calc R . .

loop_
_atom_site_aniso_label
_atom_site_aniso_U_11
_atom_site_aniso_U_22
_atom_site_aniso_U_33
_atom_site_aniso_U_23
_atom_site_aniso_U_13
_atom_site_aniso_U_12
Se1 0.0548(4) 0.0282(3) 0.0242(3) -0.0054(2) 0.0155(3) 0.0019(3)
Se2 0.0288(3) 0.0217(3) 0.0271(3) -0.0009(2) 0.0087(2) 0.0016(2)
Se3 0.0444(3) 0.0225(3) 0.0417(3) -0.0086(2) 0.0292(3) -0.0104(2)
Se4 0.0478(4) 0.0299(3) 0.0311(3) 0.0068(2) 0.0193(3) 0.0001(3)
Cu1 0.0190(3) 0.0156(3) 0.0154(3) -0.0008(2) 0.0075(2) -0.0010(2)
Cl1 0.0310(7) 0.0217(6) 0.0473(8) -0.0079(6) 0.0131(6) -0.0049(6)
Cl2 0.0376(8) 0.0223(7) 0.0538(9) -0.0067(6) 0.0168(7) 0.0029(6)
Cl3 0.0848(14) 0.0492(10) 0.0534(11) 0.0045(8) 0.0298(10) 0.0235(10)
Cl4 0.0668(12) 0.0349(9) 0.0784(13) -0.0043(8) 0.0379(10) -0.0043(8)
Cl5 0.0581(12) 0.0561(12) 0.1186(19) -0.0015(12) 0.0370(13) -0.0117(10)
O1 0.062(3) 0.0185(18) 0.027(2) -0.0017(14) 0.025(2) -0.0052(18)
N1 0.022(2) 0.020(2) 0.019(2) 0.0009(15) 0.0102(17) 0.0019(17)
N2 0.035(3) 0.028(2) 0.020(2) -0.0038(17) 0.0099(19) 0.000(2)
N3 0.048(3) 0.037(3) 0.017(2) -0.0012(18) 0.012(2) 0.001(2)
N4 0.022(2) 0.022(2) 0.0139(19) -0.0009(15) 0.0061(16) 0.0014(17)
N5 0.027(2) 0.022(2) 0.025(2) 0.0008(17) 0.0103(19) -0.0014(18)
N6 0.025(2) 0.029(2) 0.024(2) -0.0004(17) 0.0080(19) 0.0048(19)
N7 0.020(2) 0.021(2) 0.0159(19) 0.0011(15) 0.0063(16) 0.0015(17)
N8 0.027(2) 0.021(2) 0.026(2) -0.0007(16) 0.0149(19) -0.0001(18)
N9 0.039(3) 0.034(3) 0.048(3) -0.011(2) 0.030(2) -0.009(2)
N10 0.017(2) 0.025(2) 0.017(2) -0.0001(16) 0.0061(17) -0.0008(17)
N11 0.030(2) 0.026(2) 0.025(2) 0.0020(17) 0.0126(19) 0.0009(19)
N12 0.053(3) 0.044(3) 0.022(2) 0.004(2) 0.013(2) -0.008(3)
C1 0.022(3) 0.022(2) 0.017(2) 0.0010(18) 0.008(2) 0.002(2)
C2 0.025(3) 0.035(3) 0.020(2) 0.001(2) 0.009(2) 0.001(2)
C3 0.036(3) 0.033(3) 0.023(3) 0.012(2) 0.014(2) 0.006(2)
C4 0.034(3) 0.029(3) 0.027(3) 0.008(2) 0.017(2) 0.008(2)
C5 0.027(3) 0.025(3) 0.023(3) 0.000(2) 0.012(2) 0.005(2)
C6 0.020(2) 0.023(2) 0.015(2) -0.0007(18) 0.0038(19) -0.001(2)
C7 0.021(3) 0.028(3) 0.018(2) -0.0002(19) 0.007(2) 0.002(2)
C8 0.020(3) 0.038(3) 0.034(3) 0.000(2) 0.010(2) -0.001(2)
C9 0.023(3) 0.034(3) 0.035(3) -0.002(2) 0.012(2) -0.006(2)
C10 0.023(3) 0.025(3) 0.025(3) -0.004(2) 0.009(2) -0.003(2)
C11 0.021(2) 0.025(3) 0.015(2) -0.0027(18) 0.0094(19) 0.000(2)
C12 0.022(3) 0.032(3) 0.028(3) -0.009(2) 0.012(2) -0.007(2)
C13 0.017(3) 0.040(3) 0.033(3) -0.008(2) 0.011(2) 0.003(2)
C14 0.030(3) 0.031(3) 0.027(3) -0.001(2) 0.011(2) 0.011(2)
C15 0.025(3) 0.022(2) 0.022(2) 0.0014(19) 0.007(2) 0.003(2)
C16 0.018(2) 0.029(3) 0.019(2) -0.0011(19) 0.009(2) -0.002(2)
C17 0.031(3) 0.038(3) 0.018(3) 0.000(2) 0.008(2) -0.007(2)
C18 0.057(4) 0.049(4) 0.017(3) -0.009(2) 0.007(3) -0.022(3)
C19 0.048(4) 0.032(3) 0.027(3) -0.010(2) 0.013(3) -0.018(3)
C20 0.026(3) 0.031(3) 0.020(2) 0.000(2) 0.009(2) -0.006(2)
C21 0.062(5) 0.037(4) 0.035(3) 0.005(3) 0.009(3) -0.001(3)

loop_
_atom_type_symbol
_atom_type_description
_atom_type_scat_dispersion_real
_atom_type_scat_dispersion_imag
_atom_type_scat_source
C C 0.0033 0.0016 'International Tables Vol C Tables 4.2.6.8 and 6.1.1.4'
H H 0.0000 0.0000 'International Tables Vol C Tables 4.2.6.8 and 6.1.1.4'
N N 0.0061 0.0033 'International Tables Vol C Tables 4.2.6.8 and 6.1.1.4'
O O 0.0106 0.0060 'International Tables Vol C Tables 4.2.6.8 and 6.1.1.4'
Cl Cl 0.1484 0.1585 'International Tables Vol C Tables 4.2.6.8 and 6.1.1.4'
Cu Cu 0.3201 1.2651 'International Tables Vol C Tables 4.2.6.8 and 6.1.1.4'
Se Se -0.0929 2.2259 'International Tables Vol C Tables 4.2.6.8 and 6.1.1.4'

loop_
_geom_angle_atom_site_label_1
_geom_angle_atom_site_label_2
_geom_angle_atom_site_label_3
_geom_angle
N3 Se1 N2 94.6(2)
N5 Se2 N6 94.3(2)
N8 Se3 N9 94.8(2)
N12 Se4 N11 94.7(2)
N4 Cu1 N7 174.73(16)
N4 Cu1 N1 90.77(15)
N7 Cu1 N1 88.60(15)
N4 Cu1 N10 89.36(15)
N7 Cu1 N10 89.17(15)
N1 Cu1 N10 156.86(16)
N4 Cu1 O1 92.80(17)
N7 Cu1 O1 92.46(16)
N1 Cu1 O1 100.41(15)
N10 Cu1 O1 102.70(15)
O4A Cl1 O5 109.3(9)
O4A Cl1 O3 112.7(8)
O5 Cl1 O3 117.4(6)
O4A Cl1 O2 67.9(7)
O5 Cl1 O2 122.0(6)
O3 Cl1 O2 115.8(5)
O4A Cl1 O3A 126.4(8)
O5 Cl1 O3A 112.4(7)
O2 Cl1 O3A 112.9(6)
O4A Cl1 O5A 124.2(8)
O3 Cl1 O5A 114.6(7)
O2 Cl1 O5A 113.4(7)
O3A Cl1 O5A 105.1(7)
O4A Cl1 O2A 102.3(8)
O5 Cl1 O2A 108.9(7)
O3 Cl1 O2A 104.9(6)
O3A Cl1 O2A 94.6(6)
O5A Cl1 O2A 92.5(7)
O5 Cl1 O4 92.4(6)
O3 Cl1 O4 95.6(6)
O2 Cl1 O4 103.8(5)
O3A Cl1 O4 110.2(6)
O5A Cl1 O4 111.5(7)
O2A Cl1 O4 138.3(6)
O6A Cl2 O9 118.8(7)
O6A Cl2 O8 109.0(6)
O9 Cl2 O8 109.3(5)
O6A Cl2 O7 68.3(6)
O9 Cl2 O7 130.5(6)
O8 Cl2 O7 113.6(5)
O6A Cl2 O9A 108.4(6)
O8 Cl2 O9A 129.7(5)
O7 Cl2 O9A 110.8(7)
O6A Cl2 O7A 106.8(6)
O9 Cl2 O7A 106.5(6)
O8 Cl2 O7A 105.7(5)
O9A Cl2 O7A 94.4(5)
O6A Cl2 O8A 134.7(7)
O9 Cl2 O8A 90.7(7)
O7 Cl2 O8A 119.2(7)
O9A Cl2 O8A 108.9(6)
O7A Cl2 O8A 95.0(6)
O9 Cl2 O6 100.0(5)
O8 Cl2 O6 90.6(5)
O7 Cl2 O6 102.9(5)
O9A Cl2 O6 101.4(6)
O7A Cl2 O6 141.7(5)
O8A Cl2 O6 112.0(7)
Cu1 O1 H1OB 127(3)
Cu1 O1 H1OA 120(3)
H1OB O1 H1OA 113(3)
C5 N1 C1 116.0(4)
C5 N1 Cu1 120.7(3)
C1 N1 Cu1 123.4(3)
C1 N2 Se1 106.3(3)
C2 N3 Se1 106.1(3)
C10 N4 C6 116.7(4)
C10 N4 Cu1 123.6(3)
C6 N4 Cu1 119.7(3)
C6 N5 Se2 105.7(3)
C7 N6 Se2 106.3(4)
C15 N7 C11 116.5(4)
C15 N7 Cu1 126.6(3)
C11 N7 Cu1 116.7(3)
C11 N8 Se3 106.1(3)
C12 N9 Se3 106.6(4)
C20 N10 C16 116.5(4)
C20 N10 Cu1 119.8(3)
C16 N10 Cu1 123.7(3)
C16 N11 Se4 106.6(3)
C17 N12 Se4 106.8(4)
N2 C1 N1 121.2(4)
N2 C1 C2 116.7(4)
N1 C1 C2 122.1(4)
N3 C2 C3 125.0(5)
N3 C2 C1 116.3(5)
C3 C2 C1 118.7(5)
C4 C3 C2 117.6(5)
C4 C3 H3 121.2
C2 C3 H3 121.2
C3 C4 C5 120.3(5)
C3 C4 H4 119.9
C5 C4 H4 119.9
N1 C5 C4 125.3(5)
N1 C5 H5 117.3
C4 C5 H5 117.3
N5 C6 N4 120.1(4)
N5 C6 C7 117.6(4)
N4 C6 C7 122.3(4)
N6 C7 C8 125.6(5)
N6 C7 C6 116.1(5)
C8 C7 C6 118.3(5)
C9 C8 C7 117.9(5)
C9 C8 H8 121.1
C7 C8 H8 121.1
C8 C9 C10 120.7(5)
C8 C9 H9 119.7
C10 C9 H9 119.7
N4 C10 C9 124.2(5)
N4 C10 H10 117.9
C9 C10 H10 117.9
N8 C11 N7 120.3(4)
N8 C11 C12 117.0(4)
N7 C11 C12 122.7(4)
N9 C12 C13 126.0(5)
N9 C12 C11 115.5(5)
C13 C12 C11 118.5(5)
C14 C13 C12 117.3(5)
C14 C13 H13 121.4
C12 C13 H13 121.4
C13 C14 C15 121.2(5)
C13 C14 H14 119.4
C15 C14 H14 119.4
N7 C15 C14 123.9(5)
N7 C15 H15 118.1
C14 C15 H15 118.1
N11 C16 N10 121.5(4)
N11 C16 C17 116.4(4)
N10 C16 C17 122.1(4)
N12 C17 C18 126.1(5)
N12 C17 C16 115.5(5)
C18 C17 C16 118.4(5)
C19 C18 C17 118.2(5)
C19 C18 H18 120.9
C17 C18 H18 120.9
C18 C19 C20 120.1(5)
C18 C19 H19 119.9
C20 C19 H19 119.9
N10 C20 C19 124.7(5)
N10 C20 H20 117.7
C19 C20 H20 117.7
Cl4 C21 Cl5 110.3(4)
Cl4 C21 Cl3 108.7(4)
Cl5 C21 Cl3 110.5(4)
Cl4 C21 H21 109.1
Cl5 C21 H21 109.1
Cl3 C21 H21 109.1

loop_
_geom_bond_atom_site_label_1
_geom_bond_atom_site_label_2
_geom_bond_distance
Se1 N3 1.786(5)
Se1 N2 1.784(4)
Se2 N5 1.787(4)
Se2 N6 1.790(5)
Se3 N8 1.769(4)
Se3 N9 1.772(5)
Se4 N12 1.772(5)
Se4 N11 1.776(4)
Cu1 N4 2.011(4)
Cu1 N7 2.016(4)
Cu1 N1 2.061(4)
Cu1 N10 2.092(4)
Cu1 O1 2.183(4)
Cl1 O4A 1.284(10)
Cl1 O5 1.372(9)
Cl1 O3 1.403(8)
Cl1 O2 1.380(7)
Cl1 O3A 1.412(9)
Cl1 O5A 1.407(10)
Cl1 O2A 1.529(10)
Cl1 O4 1.509(8)
Cl2 O6A 1.241(8)
Cl2 O9 1.312(7)
Cl2 O8 1.447(6)
Cl2 O7 1.267(7)
Cl2 O9A 1.463(8)
Cl2 O7A 1.531(8)
Cl2 O8A 1.300(8)
Cl2 O6 1.551(8)
Cl3 C21 1.756(7)
Cl4 C21 1.753(7)
Cl5 C21 1.754(8)
O1 H1OB 0.84(2)
O1 H1OA 0.84(2)
N1 C5 1.317(6)
N1 C1 1.379(6)
N2 C1 1.320(6)
N3 C2 1.328(7)
N4 C10 1.310(6)
N4 C6 1.387(6)
N5 C6 1.316(6)
N6 C7 1.318(6)
N7 C15 1.315(6)
N7 C11 1.373(6)
N8 C11 1.326(6)
N9 C12 1.331(7)
N10 C20 1.318(6)
N10 C16 1.372(6)
N11 C16 1.323(6)
N12 C17 1.332(7)
C1 C2 1.443(7)
C2 C3 1.418(7)
C3 C4 1.356(8)
C3 H3 0.9500
C4 C5 1.411(7)
C4 H4 0.9500
C5 H5 0.9500
C6 C7 1.434(7)
C7 C8 1.422(7)
C8 C9 1.350(8)
C8 H8 0.9500
C9 C10 1.424(7)
C9 H9 0.9500
C10 H10 0.9500
C11 C12 1.430(7)
C12 C13 1.415(8)
C13 C14 1.353(8)
C13 H13 0.9500
C14 C15 1.414(7)
C14 H14 0.9500
C15 H15 0.9500
C16 C17 1.447(7)
C17 C18 1.411(8)
C18 C19 1.351(8)
C18 H18 0.9500
C19 C20 1.421(7)
C19 H19 0.9500
C20 H20 0.9500
C21 H21 1.0000

loop_
_geom_hbond_atom_site_label_D
_geom_hbond_atom_site_label_H
_geom_hbond_atom_site_label_A
_geom_hbond_distance_DH
_geom_hbond_distance_HA
_geom_hbond_distance_DA
_geom_hbond_angle_DHA
_geom_hbond_site_symmetry_A
O1 H1OB N2 0.84(2) 2.28(4) 2.778(6) 118(4) .
O1 H1OB O8 0.84(2) 2.33(3) 3.133(8) 158(5) 3_655
O1 H1OA O2 0.84(2) 2.44(4) 3.209(9) 153(5) 1_545
O1 H1OA N11 0.84(2) 2.22(4) 2.798(6) 126(4) .
C5 H5 N5 0.95 2.59 3.378(6) 141.0 .
C8 H8 O8 0.95 2.58 3.149(9) 118.9 .
C9 H9 O8 0.95 2.49 3.118(9) 123.5 .
C10 H10 O1 0.95 2.43 3.051(7) 123.1 .
C13 H13 O6 0.95 2.49 3.363(11) 152.7 1_655
C15 H15 O1 0.95 2.51 3.107(7) 121.1 .
C15 H15 O9 0.95 2.57 3.294(10) 133.3 3_655
C20 H20 N8 0.95 2.51 3.188(6) 128.5 .
C21 H21 O9 1.00 2.26 3.177(10) 152.5 3_665

loop_
_geom_torsion_atom_site_label_1
_geom_torsion_atom_site_label_2
_geom_torsion_atom_site_label_3
_geom_torsion_atom_site_label_4
_geom_torsion
N4 Cu1 N1 C5 66.5(4)
N7 Cu1 N1 C5 -108.3(4)
N10 Cu1 N1 C5 -23.7(7)
O1 Cu1 N1 C5 159.5(4)
N4 Cu1 N1 C1 -113.6(4)
N7 Cu1 N1 C1 71.6(4)
N10 Cu1 N1 C1 156.2(4)
O1 Cu1 N1 C1 -20.6(4)
N3 Se1 N2 C1 1.4(4)
N2 Se1 N3 C2 -1.1(4)
N1 Cu1 N4 C10 92.7(4)
N10 Cu1 N4 C10 -110.5(4)
O1 Cu1 N4 C10 -7.8(4)
N1 Cu1 N4 C6 -89.3(3)
N10 Cu1 N4 C6 67.6(3)
O1 Cu1 N4 C6 170.2(3)
N6 Se2 N5 C6 -1.0(3)
N5 Se2 N6 C7 1.7(3)
N1 Cu1 N7 C15 -102.6(4)
N10 Cu1 N7 C15 100.4(4)
O1 Cu1 N7 C15 -2.2(4)
N1 Cu1 N7 C11 73.8(3)
N10 Cu1 N7 C11 -83.2(3)
O1 Cu1 N7 C11 174.2(3)
N9 Se3 N8 C11 -1.5(3)
N8 Se3 N9 C12 1.2(4)
N4 Cu1 N10 C20 -92.6(4)
N7 Cu1 N10 C20 82.3(4)
N1 Cu1 N10 C20 -2.1(6)
O1 Cu1 N10 C20 174.7(4)
N4 Cu1 N10 C16 86.1(4)
N7 Cu1 N10 C16 -99.0(4)
N1 Cu1 N10 C16 176.5(4)
O1 Cu1 N10 C16 -6.7(4)
N12 Se4 N11 C16 -0.3(4)
N11 Se4 N12 C17 0.8(4)
Se1 N2 C1 N1 179.7(4)
Se1 N2 C1 C2 -1.5(6)
C5 N1 C1 N2 179.0(5)
Cu1 N1 C1 N2 -0.9(7)
C5 N1 C1 C2 0.1(7)
Cu1 N1 C1 C2 -179.7(4)
Se1 N3 C2 C3 -178.4(5)
Se1 N3 C2 C1 0.5(6)
N2 C1 C2 N3 0.7(7)
N1 C1 C2 N3 179.6(5)
N2 C1 C2 C3 179.7(5)
N1 C1 C2 C3 -1.5(8)
N3 C2 C3 C4 -179.4(5)
C1 C2 C3 C4 1.8(8)
C2 C3 C4 C5 -0.8(8)
C1 N1 C5 C4 0.9(8)
Cu1 N1 C5 C4 -179.2(4)
C3 C4 C5 N1 -0.6(9)
Se2 N5 C6 N4 -179.8(3)
Se2 N5 C6 C7 0.1(5)
C10 N4 C6 N5 -179.3(4)
Cu1 N4 C6 N5 2.5(6)
C10 N4 C6 C7 0.8(6)
Cu1 N4 C6 C7 -177.4(3)
Se2 N6 C7 C8 178.4(4)
Se2 N6 C7 C6 -2.0(5)
N5 C6 C7 N6 1.3(6)
N4 C6 C7 N6 -178.7(4)
N5 C6 C7 C8 -179.0(4)
N4 C6 C7 C8 0.9(7)
N6 C7 C8 C9 178.0(5)
C6 C7 C8 C9 -1.7(7)
C7 C8 C9 C10 0.8(8)
C6 N4 C10 C9 -1.7(7)
Cu1 N4 C10 C9 176.4(4)
C8 C9 C10 N4 1.0(8)
Se3 N8 C11 N7 -177.9(3)
Se3 N8 C11 C12 1.4(5)
C15 N7 C11 N8 179.6(4)
Cu1 N7 C11 N8 2.8(5)
C15 N7 C11 C12 0.2(6)
Cu1 N7 C11 C12 -176.5(3)
Se3 N9 C12 C13 179.4(4)
Se3 N9 C12 C11 -0.7(5)
N8 C11 C12 N9 -0.6(7)
N7 C11 C12 N9 178.8(4)
N8 C11 C12 C13 179.4(4)
N7 C11 C12 C13 -1.2(7)
N9 C12 C13 C14 -178.6(5)
C11 C12 C13 C14 1.4(7)
C12 C13 C14 C15 -0.8(7)
C11 N7 C15 C14 0.5(7)
Cu1 N7 C15 C14 176.9(4)
C13 C14 C15 N7 -0.2(8)
Se4 N11 C16 N10 179.0(4)
Se4 N11 C16 C17 -0.2(6)
C20 N10 C16 N11 179.8(5)
Cu1 N10 C16 N11 1.1(7)
C20 N10 C16 C17 -1.0(7)
Cu1 N10 C16 C17 -179.7(4)
Se4 N12 C17 C18 177.7(6)
Se4 N12 C17 C16 -1.1(6)
N11 C16 C17 N12 0.9(7)
N10 C16 C17 N12 -178.3(5)
N11 C16 C17 C18 -177.9(5)
N10 C16 C17 C18 2.9(8)
N12 C17 C18 C19 178.3(6)
C16 C17 C18 C19 -3.1(9)
C17 C18 C19 C20 1.6(10)
C16 N10 C20 C19 -0.6(8)
Cu1 N10 C20 C19 178.2(4)
C18 C19 C20 N10 0.3(10)
